data_4118633
loop_
_publ_author_name
'Yin Yang'
'Russell P. Hughes'
'Ivan Aprahamian'

_publ_contact_author_address
;Department of Chemistry
Dartmouth College
6128 Burke Laboratory
Hanover, NH 03755
;
_publ_contact_author_email ivan.aprahamian@dartmouth.edu
_publ_contact_author_fax '(603) 646-3946'
_publ_contact_author_name 'Ivan Aprahamian'
_publ_contact_author_phone '(603) 646-9666'
_publ_section_title
;
 Visible Light Switching of a BF2-Coordinated Azo Compound
;
_journal_name_full 'Journal of the American Chemical Society'
_journal_page_first 15221
_journal_page_last 15224
_journal_paper_doi 10.1021/ja306030d
_journal_volume 134
_journal_year 2012
_chemical_formula_moiety 'C17 H11 B F2 N4'
_chemical_formula_sum 'C17 H11 B F2 N4'
_chemical_formula_weight 320.11
_space_group_IT_number 15
_symmetry_cell_setting monoclinic
_symmetry_Int_Tables_number 15
_symmetry_space_group_name_Hall '-C 2yc'
_symmetry_space_group_name_H-M 'C 1 2/c 1'
_atom_sites_solution_hydrogens geom
_atom_sites_solution_primary direct
_atom_sites_solution_secondary difmap
_audit_creation_method SHELXL-97
_cell_angle_alpha 90.00
_cell_angle_beta 98.6850(10)
_cell_angle_gamma 90.00
_cell_formula_units_Z 8
_cell_length_a 14.0164(16)
_cell_length_b 7.1162(8)
_cell_length_c 29.169(3)
_cell_measurement_reflns_used 5656
_cell_measurement_temperature 173(2)
_cell_measurement_theta_max 25.37
_cell_measurement_theta_min 2.83
_cell_volume 2876.1(5)
_computing_cell_refinement 'APEX2 (BRUKER, V2010.11-3, 2010)'
_computing_data_collection 'COSMO (BRUKER, V1.61, 2009)'
_computing_data_reduction 'SAINT (BRUKER, V7.68A, 2010)'
_computing_molecular_graphics 'SHELXTL (Sheldrick, Acta Cryst. A64 2008, 112-122)'
_computing_publication_material 'SHELXTL (Sheldrick, Acta Cryst. A64 2008, 112-122)'
_computing_structure_refinement 'SHELXL (Sheldrick, Acta Cryst. A64 2008, 112-122)'
_computing_structure_solution 'SHELXS (Sheldrick, Acta Cryst. A64 2008, 112-122)'
_diffrn_ambient_temperature 173(2)
_diffrn_detector_area_resol_mean 836.6
_diffrn_measured_fraction_theta_full 0.997
_diffrn_measured_fraction_theta_max 0.997
_diffrn_measurement_device_type 'Bruker APEX-II CCD'
_diffrn_measurement_method '\w,and/f 0.5 deg'
_diffrn_radiation_monochromator graphite
_diffrn_radiation_probe x-ray
_diffrn_radiation_type MoK\a
_diffrn_radiation_wavelength 0.71073
_diffrn_reflns_av_R_equivalents 0.0271
_diffrn_reflns_av_sigmaI/netI 0.0237
_diffrn_reflns_limit_h_max 16
_diffrn_reflns_limit_h_min -16
_diffrn_reflns_limit_k_max 8
_diffrn_reflns_limit_k_min -8
_diffrn_reflns_limit_l_max 34
_diffrn_reflns_limit_l_min -35
_diffrn_reflns_number 11045
_diffrn_reflns_theta_full 25.37
_diffrn_reflns_theta_max 25.37
_diffrn_reflns_theta_min 2.83
_diffrn_source 'fine-focus sealed tube'
_exptl_absorpt_coefficient_mu 0.109
_exptl_absorpt_correction_T_max 0.9922
_exptl_absorpt_correction_T_min 0.9481
_exptl_absorpt_correction_type multi-scan
_exptl_absorpt_process_details SADABS
_exptl_crystal_colour yellow
_exptl_crystal_density_diffrn 1.479
_exptl_crystal_description plate
_exptl_crystal_F_000 1312
_exptl_crystal_size_max 0.50
_exptl_crystal_size_mid 0.17
_exptl_crystal_size_min 0.07
_refine_diff_density_max 0.156
_refine_diff_density_min -0.195
_refine_diff_density_rms 0.037
_refine_ls_extinction_method none
_refine_ls_goodness_of_fit_ref 1.039
_refine_ls_hydrogen_treatment constr
_refine_ls_matrix_type full
_refine_ls_number_parameters 217
_refine_ls_number_reflns 2648
_refine_ls_number_restraints 0
_refine_ls_restrained_S_all 1.039
_refine_ls_R_factor_all 0.0470
_refine_ls_R_factor_gt 0.0358
_refine_ls_shift/su_max 0.001
_refine_ls_shift/su_mean 0.000
_refine_ls_structure_factor_coef Fsqd
_refine_ls_weighting_details 'calc w=1/[\s^2^(Fo^2^)+(0.0332P)^2^+2.5475P] where P=(Fo^2^+2Fc^2^)/3'
_refine_ls_weighting_scheme calc
_refine_ls_wR_factor_gt 0.0817
_refine_ls_wR_factor_ref 0.0874
_reflns_number_gt 2175
_reflns_number_total 2648
_reflns_threshold_expression >2sigma(I)
_cod_data_source_file ja306030d_si_002.cif
_cod_data_source_block ia6211_0m
_cod_original_cell_volume 2876.1(6)
_cod_original_sg_symbol_H-M 'C 2/c'
_cod_database_code 4118633

loop_
_symmetry_equiv_pos_as_xyz
'x, y, z'
'-x, y, -z+1/2'
'x+1/2, y+1/2, z'
'-x+1/2, y+1/2, -z+1/2'
'-x, -y, -z'
'x, -y, z-1/2'
'-x+1/2, -y+1/2, -z'
'x+1/2, -y+1/2, z-1/2'

loop_
_atom_site_label
_atom_site_type_symbol
_atom_site_fract_x
_atom_site_fract_y
_atom_site_fract_z
_atom_site_U_iso_or_equiv
_atom_site_adp_type
_atom_site_occupancy
_atom_site_symmetry_multiplicity
_atom_site_calc_flag
_atom_site_refinement_flags
F1 F 1.00267(6) 0.81809(14) 0.32264(3) 0.0357(3) Uani 1 1 d .
F2 F 1.01330(6) 1.12409(13) 0.34556(3) 0.0333(2) Uani 1 1 d .
N1 N 1.06544(9) 0.88826(18) 0.40219(4) 0.0253(3) Uani 1 1 d .
N2 N 1.04027(9) 0.83790(19) 0.44211(4) 0.0273(3) Uani 1 1 d .
N3 N 0.88764(9) 0.92913(17) 0.36908(4) 0.0232(3) Uani 1 1 d .
N4 N 0.91500(10) 0.7266(2) 0.52694(5) 0.0403(4) Uani 1 1 d .
B1 B 0.99449(12) 0.9421(3) 0.35827(6) 0.0258(4) Uani 1 1 d .
C1 C 0.94817(11) 0.8329(2) 0.44621(5) 0.0268(4) Uani 1 1 d .
C2 C 0.86823(11) 0.8763(2) 0.41091(5) 0.0243(3) Uani 1 1 d .
C3 C 0.77278(11) 0.8602(2) 0.42018(6) 0.0275(4) Uani 1 1 d .
H3 H 0.7610 0.8267 0.4503 0.033 Uiso 1 1 calc R
C4 C 0.69798(11) 0.8927(2) 0.38601(6) 0.0289(4) Uani 1 1 d .
H4 H 0.6336 0.8777 0.3919 0.035 Uiso 1 1 calc R
C5 C 0.71548(11) 0.9488(2) 0.34164(5) 0.0274(4) Uani 1 1 d .
C6 C 0.63908(11) 0.9912(2) 0.30587(6) 0.0324(4) Uani 1 1 d .
H6 H 0.5743 0.9722 0.3108 0.039 Uiso 1 1 calc R
C7 C 0.65711(12) 1.0589(3) 0.26439(6) 0.0354(4) Uani 1 1 d .
H7 H 0.6053 1.0903 0.2407 0.043 Uiso 1 1 calc R
C8 C 0.75274(12) 1.0820(2) 0.25688(6) 0.0325(4) Uani 1 1 d .
H8 H 0.7651 1.1303 0.2280 0.039 Uiso 1 1 calc R
C9 C 0.82895(11) 1.0366(2) 0.29017(5) 0.0291(4) Uani 1 1 d .
H9 H 0.8932 1.0498 0.2840 0.035 Uiso 1 1 calc R
C10 C 0.81171(10) 0.9704(2) 0.33353(5) 0.0246(3) Uani 1 1 d .
C11 C 0.92988(11) 0.7738(2) 0.49119(6) 0.0299(4) Uani 1 1 d .
C12 C 1.16825(11) 0.8948(2) 0.40301(5) 0.0253(3) Uani 1 1 d .
C13 C 1.20592(11) 0.9194(2) 0.36200(6) 0.0292(4) Uani 1 1 d .
H13 H 1.1641 0.9355 0.3335 0.035 Uiso 1 1 calc R
C14 C 1.30530(11) 0.9203(2) 0.36318(6) 0.0320(4) Uani 1 1 d .
H14 H 1.3313 0.9370 0.3352 0.038 Uiso 1 1 calc R
C15 C 1.36694(11) 0.8972(2) 0.40434(6) 0.0321(4) Uani 1 1 d .
H15 H 1.4348 0.8961 0.4047 0.039 Uiso 1 1 calc R
C16 C 1.32891(11) 0.8757(2) 0.44508(6) 0.0335(4) Uani 1 1 d .
H16 H 1.3709 0.8606 0.4736 0.040 Uiso 1 1 calc R
C17 C 1.22990(11) 0.8759(2) 0.44462(6) 0.0308(4) Uani 1 1 d .
H17 H 1.2043 0.8630 0.4728 0.037 Uiso 1 1 calc R

loop_
_atom_site_aniso_label
_atom_site_aniso_U_11
_atom_site_aniso_U_22
_atom_site_aniso_U_33
_atom_site_aniso_U_23
_atom_site_aniso_U_13
_atom_site_aniso_U_12
F1 0.0277(5) 0.0460(6) 0.0334(5) -0.0117(4) 0.0047(4) 0.0047(4)
F2 0.0276(5) 0.0342(5) 0.0386(5) 0.0075(4) 0.0066(4) -0.0055(4)
N1 0.0228(7) 0.0253(7) 0.0287(7) 0.0000(6) 0.0069(5) -0.0020(5)
N2 0.0264(7) 0.0280(7) 0.0284(7) -0.0005(6) 0.0071(6) -0.0038(6)
N3 0.0218(6) 0.0202(7) 0.0279(7) -0.0012(5) 0.0046(5) -0.0012(5)
N4 0.0318(8) 0.0564(10) 0.0335(8) 0.0036(7) 0.0074(6) -0.0039(7)
B1 0.0231(9) 0.0267(10) 0.0287(9) -0.0016(7) 0.0075(7) -0.0014(7)
C1 0.0248(8) 0.0278(9) 0.0286(8) -0.0014(7) 0.0063(6) -0.0035(7)
C2 0.0269(8) 0.0193(8) 0.0275(8) -0.0036(6) 0.0064(6) -0.0025(6)
C3 0.0260(8) 0.0268(8) 0.0314(8) -0.0008(7) 0.0099(7) -0.0031(7)
C4 0.0231(8) 0.0263(9) 0.0390(9) -0.0018(7) 0.0094(7) -0.0012(7)
C5 0.0247(8) 0.0216(8) 0.0360(9) -0.0020(7) 0.0055(7) 0.0019(6)
C6 0.0230(8) 0.0309(9) 0.0429(10) 0.0008(8) 0.0043(7) 0.0039(7)
C7 0.0285(9) 0.0365(10) 0.0395(10) 0.0029(8) -0.0004(7) 0.0059(7)
C8 0.0342(9) 0.0299(9) 0.0335(9) 0.0035(7) 0.0058(7) 0.0022(7)
C9 0.0276(8) 0.0275(9) 0.0325(9) 0.0004(7) 0.0059(7) -0.0007(7)
C10 0.0238(8) 0.0196(8) 0.0308(8) -0.0013(6) 0.0049(6) 0.0002(6)
C11 0.0226(8) 0.0364(10) 0.0307(9) -0.0005(7) 0.0036(7) -0.0035(7)
C12 0.0222(8) 0.0200(8) 0.0345(9) -0.0006(7) 0.0065(6) -0.0010(6)
C13 0.0254(8) 0.0304(9) 0.0321(9) -0.0043(7) 0.0050(7) -0.0021(7)
C14 0.0286(9) 0.0324(9) 0.0374(9) -0.0050(7) 0.0127(7) -0.0016(7)
C15 0.0228(8) 0.0282(9) 0.0462(10) -0.0025(8) 0.0074(7) -0.0002(7)
C16 0.0279(9) 0.0320(9) 0.0396(10) 0.0033(8) 0.0024(7) -0.0001(7)
C17 0.0284(8) 0.0300(9) 0.0343(9) 0.0034(7) 0.0060(7) -0.0016(7)

loop_
_atom_type_symbol
_atom_type_description
_atom_type_scat_dispersion_real
_atom_type_scat_dispersion_imag
_atom_type_scat_source
C C 0.0033 0.0016 'International Tables Vol C Tables 4.2.6.8 and 6.1.1.4'
H H 0.0000 0.0000 'International Tables Vol C Tables 4.2.6.8 and 6.1.1.4'
N N 0.0061 0.0033 'International Tables Vol C Tables 4.2.6.8 and 6.1.1.4'
B B 0.0013 0.0007 'International Tables Vol C Tables 4.2.6.8 and 6.1.1.4'
F F 0.0171 0.0103 'International Tables Vol C Tables 4.2.6.8 and 6.1.1.4'

loop_
_geom_angle_atom_site_label_1
_geom_angle_atom_site_label_2
_geom_angle_atom_site_label_3
_geom_angle
N2 N1 C12 113.31(12)
N2 N1 B1 125.13(12)
C12 N1 B1 121.54(12)
C1 N2 N1 119.08(13)
C2 N3 C10 119.72(12)
C2 N3 B1 121.73(12)
C10 N3 B1 118.53(12)
F1 B1 F2 110.83(13)
F1 B1 N1 110.43(13)
F2 B1 N1 109.22(13)
F1 B1 N3 107.56(13)
F2 B1 N3 109.45(13)
N1 B1 N3 109.32(12)
N2 C1 C2 126.82(14)
N2 C1 C11 113.84(14)
C2 C1 C11 119.33(13)
N3 C2 C3 121.70(14)
N3 C2 C1 117.92(13)
C3 C2 C1 120.37(14)
C4 C3 C2 119.82(15)
C4 C3 H3 120.1
C2 C3 H3 120.1
C3 C4 C5 120.10(14)
C3 C4 H4 120.0
C5 C4 H4 120.0
C6 C5 C4 121.43(14)
C6 C5 C10 119.36(14)
C4 C5 C10 119.15(14)
C7 C6 C5 120.75(15)
C7 C6 H6 119.6
C5 C6 H6 119.6
C6 C7 C8 119.41(15)
C6 C7 H7 120.3
C8 C7 H7 120.3
C9 C8 C7 121.61(16)
C9 C8 H8 119.2
C7 C8 H8 119.2
C8 C9 C10 119.73(15)
C8 C9 H9 120.1
C10 C9 H9 120.1
N3 C10 C9 121.49(13)
N3 C10 C5 119.43(13)
C9 C10 C5 119.07(14)
N4 C11 C1 179.78(19)
C17 C12 C13 119.89(14)
C17 C12 N1 120.14(13)
C13 C12 N1 119.97(14)
C14 C13 C12 119.31(15)
C14 C13 H13 120.3
C12 C13 H13 120.3
C15 C14 C13 121.02(15)
C15 C14 H14 119.5
C13 C14 H14 119.5
C14 C15 C16 119.31(15)
C14 C15 H15 120.3
C16 C15 H15 120.3
C15 C16 C17 120.46(16)
C15 C16 H16 119.8
C17 C16 H16 119.8
C16 C17 C12 119.98(15)
C16 C17 H17 120.0
C12 C17 H17 120.0

loop_
_geom_bond_atom_site_label_1
_geom_bond_atom_site_label_2
_geom_bond_distance
F1 B1 1.381(2)
F2 B1 1.383(2)
N1 N2 1.3162(17)
N1 C12 1.4383(19)
N1 B1 1.547(2)
N2 C1 1.3147(19)
N3 C2 1.3434(19)
N3 C10 1.4003(19)
N3 B1 1.579(2)
N4 C11 1.144(2)
C1 C2 1.436(2)
C1 C11 1.437(2)
C2 C3 1.409(2)
C3 C4 1.353(2)
C3 H3 0.9500
C4 C5 1.411(2)
C4 H4 0.9500
C5 C6 1.410(2)
C5 C10 1.413(2)
C6 C7 1.361(2)
C6 H6 0.9500
C7 C8 1.400(2)
C7 H7 0.9500
C8 C9 1.369(2)
C8 H8 0.9500
C9 C10 1.404(2)
C9 H9 0.9500
C12 C17 1.386(2)
C12 C13 1.390(2)
C13 C14 1.388(2)
C13 H13 0.9500
C14 C15 1.379(2)
C14 H14 0.9500
C15 C16 1.383(2)
C15 H15 0.9500
C16 C17 1.386(2)
C16 H16 0.9500
C17 H17 0.9500

loop_
_geom_torsion_atom_site_label_1
_geom_torsion_atom_site_label_2
_geom_torsion_atom_site_label_3
_geom_torsion_atom_site_label_4
_geom_torsion
C12 N1 N2 C1 177.72(13)
B1 N1 N2 C1 -0.5(2)
N2 N1 B1 F1 -117.56(15)
C12 N1 B1 F1 64.32(18)
N2 N1 B1 F2 120.32(15)
C12 N1 B1 F2 -57.80(18)
N2 N1 B1 N3 0.6(2)
C12 N1 B1 N3 -177.54(12)
C2 N3 B1 F1 119.31(15)
C10 N3 B1 F1 -59.32(17)
C2 N3 B1 F2 -120.20(15)
C10 N3 B1 F2 61.16(17)
C2 N3 B1 N1 -0.61(19)
C10 N3 B1 N1 -179.24(12)
N1 N2 C1 C2 0.5(2)
N1 N2 C1 C11 179.32(14)
C10 N3 C2 C3 0.2(2)
B1 N3 C2 C3 -178.40(14)
C10 N3 C2 C1 179.21(13)
B1 N3 C2 C1 0.6(2)
N2 C1 C2 N3 -0.5(2)
C11 C1 C2 N3 -179.30(14)
N2 C1 C2 C3 178.49(15)
C11 C1 C2 C3 -0.3(2)
N3 C2 C3 C4 2.1(2)
C1 C2 C3 C4 -176.82(14)
C2 C3 C4 C5 -2.2(2)
C3 C4 C5 C6 -177.36(15)
C3 C4 C5 C10 0.0(2)
C4 C5 C6 C7 174.91(16)
C10 C5 C6 C7 -2.5(2)
C5 C6 C7 C8 1.7(3)
C6 C7 C8 C9 0.5(3)
C7 C8 C9 C10 -1.9(3)
C2 N3 C10 C9 176.25(14)
B1 N3 C10 C9 -5.1(2)
C2 N3 C10 C5 -2.4(2)
B1 N3 C10 C5 176.25(13)
C8 C9 C10 N3 -177.56(15)
C8 C9 C10 C5 1.1(2)
C6 C5 C10 N3 179.73(14)
C4 C5 C10 N3 2.3(2)
C6 C5 C10 C9 1.0(2)
C4 C5 C10 C9 -176.39(14)
N2 C1 C11 N4 -158(100)
C2 C1 C11 N4 20(72)
N2 N1 C12 C17 -8.9(2)
B1 N1 C12 C17 169.43(14)
N2 N1 C12 C13 170.90(14)
B1 N1 C12 C13 -10.8(2)
C17 C12 C13 C14 1.5(2)
N1 C12 C13 C14 -178.26(14)
C12 C13 C14 C15 -0.1(2)
C13 C14 C15 C16 -0.9(2)
C14 C15 C16 C17 0.5(3)
C15 C16 C17 C12 1.0(3)
C13 C12 C17 C16 -2.0(2)
N1 C12 C17 C16 177.77(15)
